data_1504284
loop_
_publ_author_name
'Nakazono, Satomi'
'Easwaramoorthi, Shanmugam'
'Kim, Dongho'
'Shinokubo, Hiroshi'
'Osuka, Atsuhiro'

_publ_section_title
;
 Synthesis of arylated perylene bisimides through C-H bond cleavage under
 ruthenium catalysis.
;
_journal_issue 23
_journal_name_full 'Organic letters'
_journal_page_first 5426
_journal_page_last 5429
_journal_paper_doi 10.1021/ol902271b
_journal_volume 11
_journal_year 2009
_chemical_formula_sum 'C76 H86 F12 N6 O18 S4'
_chemical_formula_weight 1727.75
_chemical_name_systematic
; 
 ? 
;
_space_group_IT_number 2
_symmetry_cell_setting triclinic
_symmetry_Int_Tables_number 2
_symmetry_space_group_name_Hall '-P 1'
_symmetry_space_group_name_H-M 'P -1'
_atom_sites_solution_hydrogens geom
_atom_sites_solution_primary direct
_atom_sites_solution_secondary difmap
_audit_creation_method SHELXL-97
_cell_angle_alpha 70.543(19)
_cell_angle_beta 80.424(18)
_cell_angle_gamma 84.60(2)
_cell_formula_units_Z 1
_cell_length_a 6.815(4)
_cell_length_b 14.674(10)
_cell_length_c 20.572(10)
_cell_measurement_reflns_used 7477
_cell_measurement_temperature 123(2)
_cell_measurement_theta_max 26.0
_cell_measurement_theta_min 3.1
_cell_volume 1911(2)
_computing_cell_refinement PROCESS-AUTO
_computing_data_collection PROCESS-AUTO
_computing_data_reduction CrystalStructure
_computing_structure_refinement 'SHELXL-97 (Sheldrick, 1997)'
_computing_structure_solution 'SHELXS-97 (Sheldrick, 1990)'
_diffrn_ambient_temperature 123(2)
_diffrn_detector_area_resol_mean 5.00
_diffrn_measured_fraction_theta_full 0.994
_diffrn_measured_fraction_theta_max 0.994
_diffrn_measurement_device_type 'Rigaku RAXIS-RAPID'
_diffrn_measurement_method \w
_diffrn_radiation_monochromator graphite
_diffrn_radiation_source 'fine-focus sealed tube'
_diffrn_radiation_type MoK\a
_diffrn_radiation_wavelength 0.71075
_diffrn_reflns_av_R_equivalents 0.0886
_diffrn_reflns_av_sigmaI/netI 0.1317
_diffrn_reflns_limit_h_max 8
_diffrn_reflns_limit_h_min -8
_diffrn_reflns_limit_k_max 18
_diffrn_reflns_limit_k_min -17
_diffrn_reflns_limit_l_max 25
_diffrn_reflns_limit_l_min -24
_diffrn_reflns_number 15951
_diffrn_reflns_theta_full 26.00
_diffrn_reflns_theta_max 26.00
_diffrn_reflns_theta_min 3.02
_exptl_absorpt_coefficient_mu 0.229
_exptl_absorpt_correction_T_max 0.9886
_exptl_absorpt_correction_T_min 0.9556
_exptl_absorpt_correction_type multi-scan
_exptl_crystal_colour red
_exptl_crystal_density_diffrn 1.501
_exptl_crystal_density_method 'not measured'
_exptl_crystal_description prism
_exptl_crystal_F_000 900
_exptl_crystal_size_max 0.20
_exptl_crystal_size_mid 0.10
_exptl_crystal_size_min 0.05
_refine_diff_density_max 0.452
_refine_diff_density_min -0.422
_refine_diff_density_rms 0.075
_refine_ls_extinction_method none
_refine_ls_goodness_of_fit_ref 1.174
_refine_ls_hydrogen_treatment refall
_refine_ls_matrix_type full
_refine_ls_number_parameters 637
_refine_ls_number_reflns 7477
_refine_ls_number_restraints 41
_refine_ls_restrained_S_all 1.176
_refine_ls_R_factor_all 0.1990
_refine_ls_R_factor_gt 0.0956
_refine_ls_shift/su_max 0.005
_refine_ls_shift/su_mean 0.000
_refine_ls_structure_factor_coef Fsqd
_refine_ls_weighting_details 'calc w=1/[\s^2^(Fo^2^)+(0.1000P)^2^+0.0000P] where P=(Fo^2^+2Fc^2^)/3'
_refine_ls_weighting_scheme calc
_refine_ls_wR_factor_gt 0.2053
_refine_ls_wR_factor_ref 0.2600
_reflns_number_gt 3406
_reflns_number_total 7477
_reflns_threshold_expression >2sigma(I)
_cod_data_source_file ol902271b_si_002.cif
_cod_data_source_block 8
_cod_original_cell_volume 1910.9(19)
_cod_database_code 1504284

loop_
_symmetry_equiv_pos_as_xyz
'x, y, z'
'-x, -y, -z'

loop_
_atom_site_label
_atom_site_type_symbol
_atom_site_fract_x
_atom_site_fract_y
_atom_site_fract_z
_atom_site_U_iso_or_equiv
_atom_site_adp_type
_atom_site_occupancy
_atom_site_symmetry_multiplicity
_atom_site_calc_flag
_atom_site_refinement_flags
_atom_site_disorder_assembly
_atom_site_disorder_group
S1 S 0.0985(3) 0.12794(11) 0.07746(7) 0.0519(5) Uani 1 1 d . . .
S2 S 1.6722(4) 0.85319(18) -0.57210(10) 0.0939(8) Uani 1 1 d . A .
F1 F 1.573(5) 0.740(2) -0.4517(13) 0.126(11) Uani 0.37(3) 1 d PD A 3
F2 F 1.481(5) 0.880(3) -0.4630(18) 0.182(18) Uani 0.37(3) 1 d P A 3
F3 F 1.361(5) 0.768(3) -0.531(3) 0.27(2) Uani 0.37(3) 1 d P A 3
F4 F 0.4414(5) 0.1986(2) 0.07060(17) 0.0624(10) Uani 1 1 d . . .
F5 F 0.1923(6) 0.2775(3) 0.1060(2) 0.0796(12) Uani 1 1 d . . .
F6 F 0.2599(5) 0.2898(3) -0.00197(18) 0.0731(11) Uani 1 1 d . . .
O1 O 0.9660(7) 0.3712(3) -0.24889(18) 0.0609(12) Uani 1 1 d . . .
O2 O 1.2545(7) 0.6597(3) -0.31251(18) 0.0607(12) Uani 1 1 d . . .
O3 O 1.6003(9) 0.9381(5) -0.6213(3) 0.120(2) Uani 1 1 d . . .
O4 O 1.6963(18) 0.7729(6) -0.5972(4) 0.191(4) Uani 1 1 d . . .
O5 O 1.8336(8) 0.8643(5) -0.5406(3) 0.115(2) Uani 1 1 d . . .
O6 O 0.0993(7) 0.0753(3) 0.14962(19) 0.0725(14) Uani 1 1 d . . .
O7 O 0.2010(7) 0.0780(3) 0.0310(2) 0.0649(13) Uani 1 1 d . . .
O8 O -0.0862(7) 0.1736(3) 0.0606(2) 0.0660(12) Uani 1 1 d . . .
N2 N 0.3312(7) 0.1183(3) -0.1619(2) 0.0476(13) Uani 1 1 d . . .
N3 N 1.8817(8) 0.9077(4) -0.3364(2) 0.0626(16) Uani 1 1 d . . .
C1 C 0.8102(8) 0.3856(4) -0.1148(3) 0.0481(15) Uani 1 1 d . . .
C2 C 0.7808(8) 0.3861(4) -0.0455(3) 0.0465(15) Uani 1 1 d . . .
H99 H 0.6841 0.3452 -0.0130 0.056 Uiso 1 1 calc R . .
C3 C 0.8837(9) 0.4422(4) -0.0223(3) 0.0480(15) Uani 1 1 d . . .
C4 C 1.0266(8) 0.5041(4) -0.0707(3) 0.0464(15) Uani 1 1 d . . .
C5 C 1.1422(8) 0.5628(4) -0.0505(3) 0.0427(14) Uani 1 1 d . . .
C6 C 1.2774(9) 0.6227(4) -0.1004(3) 0.0472(15) Uani 1 1 d . . .
H100 H 1.3581 0.6597 -0.0860 0.057 Uiso 1 1 calc R . .
C7 C 1.3008(8) 0.6313(4) -0.1706(3) 0.0442(15) Uani 1 1 d . . .
C8 C 1.1879(9) 0.5745(4) -0.1920(3) 0.0480(15) Uani 1 1 d . . .
C9 C 1.0541(8) 0.5091(4) -0.1424(3) 0.0443(14) Uani 1 1 d . . .
C10 C 0.9494(9) 0.4451(4) -0.1625(3) 0.0492(16) Uani 1 1 d . . .
C11 C 1.1892(9) 0.5880(4) -0.2661(3) 0.0518(16) Uani 1 1 d . C .
C12 C 1.0082(9) 0.4394(4) -0.2332(3) 0.0512(16) Uani 1 1 d . C .
C13 C 1.4495(9) 0.7014(4) -0.2168(3) 0.0507(16) Uani 1 1 d . . .
C14 C 1.6107(9) 0.6763(4) -0.2589(3) 0.0574(17) Uani 1 1 d . B .
H101 H 1.6252 0.6123 -0.2611 0.069 Uiso 1 1 calc R . .
C15 C 1.7523(10) 0.7435(5) -0.2983(3) 0.066(2) Uani 1 1 d . . .
H102 H 1.8629 0.7258 -0.3271 0.079 Uiso 1 1 calc R B .
C16 C 1.7279(10) 0.8384(5) -0.2944(3) 0.0590(18) Uani 1 1 d . B .
C17 C 1.5744(10) 0.8619(5) -0.2533(3) 0.0607(19) Uani 1 1 d . . .
H103 H 1.5612 0.9256 -0.2505 0.073 Uiso 1 1 calc R B .
C18 C 1.4329(9) 0.7954(4) -0.2142(3) 0.0554(17) Uani 1 1 d . B .
H104 H 1.3237 0.8142 -0.1855 0.066 Uiso 1 1 calc R . .
C19 C 1.8341(14) 1.0073(6) -0.3226(4) 0.064(3) Uani 0.767(13) 1 d P B 5
H121 H 1.8262 0.9970 -0.2727 0.096 Uiso 0.767(13) 1 calc PR B 5
H122 H 1.7066 1.0349 -0.3380 0.096 Uiso 0.767(13) 1 calc PR B 5
H123 H 1.9399 1.0518 -0.3485 0.096 Uiso 0.767(13) 1 calc PR B 5
C20 C 2.0807(19) 0.8734(10) -0.3098(8) 0.071(4) Uani 0.767(13) 1 d P B 5
H124 H 2.1794 0.9224 -0.3342 0.106 Uiso 0.767(13) 1 calc PR B 5
H125 H 2.1260 0.8125 -0.3184 0.106 Uiso 0.767(13) 1 calc PR B 5
H126 H 2.0645 0.8633 -0.2597 0.106 Uiso 0.767(13) 1 calc PR B 5
C21 C 1.8903(19) 0.9232(9) -0.4100(4) 0.069(4) Uani 0.767(13) 1 d P B 5
H127 H 1.9965 0.9674 -0.4363 0.103 Uiso 0.767(13) 1 calc PR B 5
H128 H 1.7625 0.9515 -0.4248 0.103 Uiso 0.767(13) 1 calc PR B 5
H129 H 1.9179 0.8613 -0.4189 0.103 Uiso 0.767(13) 1 calc PR B 5
C22 C 0.6872(9) 0.3167(4) -0.1284(3) 0.0465(15) Uani 1 1 d . . .
C23 C 0.5562(9) 0.3494(4) -0.1775(3) 0.0544(17) Uani 1 1 d . . .
H105 H 0.5466 0.4161 -0.2040 0.065 Uiso 1 1 calc R . .
C24 C 0.4396(9) 0.2836(4) -0.1874(3) 0.0518(16) Uani 1 1 d . . .
H106 H 0.3494 0.3051 -0.2206 0.062 Uiso 1 1 calc R . .
C25 C 0.4557(9) 0.1874(4) -0.1489(3) 0.0466(15) Uani 1 1 d . . .
C26 C 0.5806(8) 0.1553(4) -0.0994(3) 0.0456(15) Uani 1 1 d . . .
H107 H 0.5903 0.0887 -0.0729 0.055 Uiso 1 1 calc R . .
C27 C 0.6922(9) 0.2216(4) -0.0885(3) 0.0465(15) Uani 1 1 d . . .
H108 H 0.7736 0.2006 -0.0525 0.056 Uiso 1 1 calc R . .
C28 C 0.3860(10) 0.0140(4) -0.1239(3) 0.0601(18) Uani 1 1 d . . .
H78 H 0.5282 0.0010 -0.1368 0.090 Uiso 1 1 calc R . .
H79 H 0.3080 -0.0287 -0.1366 0.090 Uiso 1 1 calc R . .
H80 H 0.3571 0.0020 -0.0735 0.090 Uiso 1 1 calc R . .
C29 C 0.1171(9) 0.1366(5) -0.1358(3) 0.0608(18) Uani 1 1 d . . .
H81 H 0.1024 0.1281 -0.0860 0.091 Uiso 1 1 calc R . .
H82 H 0.0343 0.0909 -0.1432 0.091 Uiso 1 1 calc R . .
H83 H 0.0747 0.2029 -0.1612 0.091 Uiso 1 1 calc R . .
C30 C 0.3563(11) 0.1305(5) -0.2379(3) 0.0645(19) Uani 1 1 d . . .
H84 H 0.3071 0.1954 -0.2634 0.097 Uiso 1 1 calc R . .
H85 H 0.2806 0.0820 -0.2452 0.097 Uiso 1 1 calc R . .
H86 H 0.4977 0.1221 -0.2550 0.097 Uiso 1 1 calc R . .
C31 C 0.2528(10) 0.2283(4) 0.0631(3) 0.0543(17) Uani 1 1 d . . .
C32 C 1.489(2) 0.8149(13) -0.4992(7) 0.148(7) Uani 1 1 d D . .
C40 C 1.154(9) 0.507(5) -0.356(3) 0.090(9) Uani 0.387(12) 1 d PU C 1
H46 H 1.1033 0.4441 -0.3542 0.108 Uiso 0.387(12) 1 calc PR C 1
C34 C 1.372(5) 0.507(2) -0.3792(15) 0.091(11) Uani 0.387(12) 1 d P C 1
H68 H 1.4387 0.4708 -0.3384 0.109 Uiso 0.387(12) 1 calc PR C 1
H69 H 1.4125 0.5749 -0.3945 0.109 Uiso 0.387(12) 1 calc PR C 1
N1 N 1.1163(8) 0.5141(3) -0.2824(2) 0.0538(14) Uani 1 1 d . . .
C45 C 1.151(4) 0.5214(18) -0.3568(17) 0.065(6) Uani 0.613(12) 1 d PDU C 2
H49 H 1.2182 0.5837 -0.3818 0.078 Uiso 0.613(12) 1 calc PR C 2
C35 C 0.951(3) 0.5328(12) -0.3866(7) 0.091(5) Uani 0.613(12) 1 d PDU C 2
H50 H 0.8498 0.5647 -0.3599 0.110 Uiso 0.613(12) 1 calc PR C 2
H51 H 0.9051 0.4677 -0.3792 0.110 Uiso 0.613(12) 1 calc PR C 2
C36 C 1.477(3) 0.458(2) -0.3671(13) 0.130(10) Uani 0.613(12) 1 d P C 2
H142 H 1.5612 0.4054 -0.3780 0.195 Uiso 0.613(12) 1 calc PR C 2
H143 H 1.4899 0.4569 -0.3202 0.195 Uiso 0.613(12) 1 calc PR C 2
H144 H 1.5194 0.5201 -0.4010 0.195 Uiso 0.613(12) 1 calc PR C 2
C37 C 0.964(2) 0.5923(10) -0.4653(6) 0.089(5) Uani 0.613(12) 1 d P C 2
H148 H 1.0258 0.6537 -0.4743 0.133 Uiso 0.613(12) 1 calc PR C 2
H149 H 0.8292 0.6052 -0.4782 0.133 Uiso 0.613(12) 1 calc PR C 2
H150 H 1.0437 0.5554 -0.4929 0.133 Uiso 0.613(12) 1 calc PR C 2
C42 C 1.292(3) 0.4462(14) -0.3701(7) 0.107(7) Uani 0.613(12) 1 d P C 2
H76 H 1.2512 0.3830 -0.3358 0.128 Uiso 0.613(12) 1 calc PR C 2
H77 H 1.2825 0.4434 -0.4170 0.128 Uiso 0.613(12) 1 calc PR C 2
C43 C 1.056(3) 0.5854(18) -0.4041(10) 0.093(7) Uani 0.387(12) 1 d PDU C 1
H63 H 1.1167 0.5881 -0.4519 0.111 Uiso 0.387(12) 1 calc PR C 1
H64 H 1.0861 0.6465 -0.3978 0.111 Uiso 0.387(12) 1 calc PR C 1
C46 C 0.842(4) 0.582(3) -0.3993(17) 0.138(10) Uani 0.387(12) 1 d PDU C 1
H115 H 0.7936 0.6378 -0.4360 0.207 Uiso 0.387(12) 1 calc PR C 1
H116 H 0.7780 0.5853 -0.3536 0.207 Uiso 0.387(12) 1 calc PR C 1
H117 H 0.8088 0.5222 -0.4050 0.207 Uiso 0.387(12) 1 calc PR C 1
O9 O 0.1409(16) 0.8066(11) 0.2903(6) 0.182(5) Uani 1 1 d D . .
H114 H 0.0215 0.8120 0.2835 0.273 Uiso 1 1 calc R . .
C48 C 0.157(4) 0.7412(13) 0.3599(11) 0.45(3) Uani 1 1 d D . .
H145 H 0.0580 0.7606 0.3936 0.682 Uiso 1 1 calc R . .
H146 H 0.2911 0.7436 0.3707 0.682 Uiso 1 1 calc R . .
H147 H 0.1342 0.6752 0.3623 0.682 Uiso 1 1 calc R . .
F7 F 1.503(4) 0.7385(15) -0.4550(11) 0.173(11) Uani 0.63(3) 1 d P A 4
F8 F 1.3001(19) 0.8211(13) -0.5108(6) 0.128(7) Uani 0.63(3) 1 d P A 4
F9 F 1.419(5) 0.8829(18) -0.4729(13) 0.226(15) Uani 0.63(3) 1 d PD A 4
C50 C 1.795(5) 0.993(2) -0.3886(14) 0.070(10) Uani 0.233(13) 1 d PU B 6
H130 H 1.7147 1.0345 -0.3643 0.105 Uiso 0.233(13) 1 calc PR B 6
H131 H 1.7097 0.9706 -0.4137 0.105 Uiso 0.233(13) 1 calc PR B 6
H132 H 1.9023 1.0302 -0.4217 0.105 Uiso 0.233(13) 1 calc PR B 6
C49 C 2.021(6) 0.859(3) -0.4021(13) 0.065(11) Uani 0.233(13) 1 d P B 6
H133 H 2.1283 0.9025 -0.4291 0.097 Uiso 0.233(13) 1 calc PR B 6
H134 H 1.9319 0.8540 -0.4332 0.097 Uiso 0.233(13) 1 calc PR B 6
H135 H 2.0791 0.7950 -0.3792 0.097 Uiso 0.233(13) 1 calc PR B 6
C51 C 2.025(7) 0.914(3) -0.306(2) 0.055(11) Uani 0.233(13) 1 d PU B 6
H136 H 2.0901 0.8498 -0.2889 0.082 Uiso 0.233(13) 1 calc PR B 6
H137 H 1.9744 0.9380 -0.2675 0.082 Uiso 0.233(13) 1 calc PR B 6
H138 H 2.1209 0.9585 -0.3397 0.082 Uiso 0.233(13) 1 calc PR B 6
C52 C 1.451(3) 0.4652(17) -0.4380(9) 0.092(8) Uani 0.387(12) 1 d P C 1
H139 H 1.5966 0.4639 -0.4455 0.137 Uiso 0.387(12) 1 calc PR C 1
H140 H 1.4007 0.5056 -0.4809 0.137 Uiso 0.387(12) 1 calc PR C 1
H141 H 1.4053 0.3993 -0.4252 0.137 Uiso 0.387(12) 1 calc PR C 1

loop_
_atom_site_aniso_label
_atom_site_aniso_U_11
_atom_site_aniso_U_22
_atom_site_aniso_U_33
_atom_site_aniso_U_23
_atom_site_aniso_U_13
_atom_site_aniso_U_12
S1 0.0599(11) 0.0458(9) 0.0532(9) -0.0114(7) -0.0107(7) -0.0307(8)
S2 0.1123(18) 0.0992(17) 0.0634(12) 0.0003(11) -0.0159(11) -0.0642(15)
F1 0.10(2) 0.17(2) 0.074(13) 0.003(13) 0.015(10) -0.032(15)
F2 0.110(19) 0.31(4) 0.24(3) -0.23(3) 0.007(15) -0.063(19)
F3 0.11(2) 0.22(3) 0.53(6) -0.20(4) 0.03(3) -0.11(2)
F4 0.054(2) 0.053(2) 0.084(2) -0.0208(18) -0.0158(17) -0.0201(18)
F5 0.080(3) 0.068(3) 0.116(3) -0.055(2) -0.026(2) -0.012(2)
F6 0.069(3) 0.053(2) 0.082(2) 0.0034(19) -0.0087(18) -0.030(2)
O1 0.082(3) 0.062(3) 0.049(2) -0.026(2) 0.0010(19) -0.043(2)
O2 0.082(3) 0.055(3) 0.046(2) -0.0116(19) 0.0000(19) -0.044(2)
O3 0.122(5) 0.109(5) 0.099(4) 0.026(3) -0.031(3) -0.051(4)
O4 0.367(15) 0.118(6) 0.116(5) -0.057(5) -0.043(6) -0.059(7)
O5 0.097(4) 0.159(6) 0.090(4) -0.019(4) -0.023(3) -0.074(4)
O6 0.095(4) 0.072(3) 0.044(2) -0.002(2) -0.004(2) -0.041(3)
O7 0.089(3) 0.056(3) 0.065(3) -0.034(2) -0.010(2) -0.028(2)
O8 0.052(3) 0.056(3) 0.092(3) -0.019(2) -0.013(2) -0.023(2)
N2 0.059(3) 0.040(3) 0.053(3) -0.019(2) -0.009(2) -0.026(2)
N3 0.067(4) 0.055(3) 0.054(3) 0.007(2) -0.005(3) -0.040(3)
C1 0.049(4) 0.044(3) 0.061(4) -0.022(3) -0.009(3) -0.026(3)
C2 0.050(4) 0.042(3) 0.052(3) -0.015(3) -0.004(2) -0.033(3)
C3 0.052(4) 0.043(3) 0.054(3) -0.019(3) -0.003(3) -0.025(3)
C4 0.047(4) 0.042(3) 0.054(3) -0.016(3) -0.005(2) -0.023(3)
C5 0.043(3) 0.040(3) 0.050(3) -0.019(2) -0.001(2) -0.020(3)
C6 0.059(4) 0.040(3) 0.049(3) -0.015(3) -0.006(3) -0.028(3)
C7 0.049(4) 0.041(3) 0.047(3) -0.014(2) -0.005(2) -0.026(3)
C8 0.058(4) 0.038(3) 0.051(3) -0.015(3) -0.004(3) -0.024(3)
C9 0.050(4) 0.039(3) 0.052(3) -0.020(3) -0.005(2) -0.027(3)
C10 0.062(4) 0.048(4) 0.045(3) -0.019(3) -0.007(3) -0.028(3)
C11 0.064(4) 0.046(4) 0.050(4) -0.017(3) -0.004(3) -0.028(3)
C12 0.064(4) 0.044(4) 0.051(3) -0.017(3) -0.006(3) -0.028(3)
C13 0.057(4) 0.055(4) 0.046(3) -0.017(3) -0.002(3) -0.034(3)
C14 0.055(4) 0.045(4) 0.066(4) -0.010(3) 0.004(3) -0.025(3)
C15 0.063(4) 0.074(5) 0.054(4) -0.006(3) 0.000(3) -0.038(4)
C16 0.055(4) 0.058(4) 0.053(4) 0.004(3) -0.007(3) -0.036(3)
C17 0.078(5) 0.049(4) 0.059(4) -0.014(3) -0.009(3) -0.037(4)
C18 0.065(4) 0.054(4) 0.051(3) -0.017(3) -0.002(3) -0.037(3)
C19 0.092(7) 0.052(6) 0.049(5) -0.013(4) 0.006(4) -0.048(5)
C20 0.045(8) 0.060(9) 0.093(8) 0.002(7) -0.013(6) -0.027(7)
C21 0.085(9) 0.069(8) 0.049(5) -0.010(5) 0.009(5) -0.048(7)
C22 0.057(4) 0.040(3) 0.045(3) -0.011(2) -0.007(3) -0.030(3)
C23 0.065(4) 0.046(4) 0.054(3) -0.012(3) -0.009(3) -0.028(3)
C24 0.062(4) 0.047(4) 0.054(3) -0.016(3) -0.015(3) -0.026(3)
C25 0.058(4) 0.045(4) 0.040(3) -0.011(3) -0.008(2) -0.030(3)
C26 0.053(4) 0.039(3) 0.045(3) -0.008(2) -0.005(2) -0.027(3)
C27 0.055(4) 0.036(3) 0.053(3) -0.013(3) -0.012(3) -0.023(3)
C28 0.072(5) 0.045(4) 0.073(4) -0.020(3) -0.016(3) -0.032(3)
C29 0.051(4) 0.063(4) 0.074(4) -0.027(3) -0.003(3) -0.028(3)
C30 0.087(5) 0.061(4) 0.059(4) -0.029(3) -0.012(3) -0.027(4)
C31 0.059(5) 0.041(4) 0.064(4) -0.008(3) -0.016(3) -0.026(3)
C32 0.126(13) 0.177(16) 0.105(10) 0.030(10) -0.025(9) -0.099(12)
C40 0.119(15) 0.101(15) 0.054(12) -0.022(11) -0.006(11) -0.044(13)
C34 0.11(3) 0.071(18) 0.091(17) -0.050(15) 0.055(18) -0.063(18)
N1 0.073(4) 0.048(3) 0.045(3) -0.014(2) -0.006(2) -0.035(3)
C45 0.101(11) 0.062(10) 0.046(8) -0.027(8) 0.005(7) -0.059(9)
C35 0.122(12) 0.102(11) 0.061(8) -0.028(7) -0.020(8) -0.043(10)
C36 0.075(16) 0.18(3) 0.135(16) -0.055(18) 0.016(12) -0.041(15)
C37 0.111(11) 0.091(10) 0.061(8) -0.015(6) -0.017(7) -0.015(8)
C42 0.149(19) 0.107(14) 0.063(8) -0.033(8) 0.033(9) -0.063(13)
C43 0.128(14) 0.103(13) 0.055(11) -0.023(9) -0.010(10) -0.064(12)
C46 0.16(2) 0.14(2) 0.112(17) -0.027(15) -0.015(16) -0.029(18)
O9 0.075(6) 0.269(14) 0.254(10) -0.152(9) -0.016(6) -0.027(7)
C48 0.17(2) 0.37(4) 1.05(9) -0.57(6) 0.01(4) -0.03(3)
F7 0.090(13) 0.147(12) 0.164(13) 0.100(12) 0.010(8) -0.039(8)
F8 0.082(8) 0.149(12) 0.118(8) 0.022(7) -0.016(5) -0.072(8)
F9 0.120(16) 0.29(3) 0.170(17) 0.018(18) 0.059(11) -0.026(16)
C50 0.080(17) 0.051(15) 0.059(15) 0.001(11) 0.023(12) -0.041(13)
C49 0.07(2) 0.08(3) 0.038(15) -0.008(14) 0.007(13) -0.05(2)
C51 0.055(19) 0.051(19) 0.043(14) 0.009(13) -0.021(12) 0.007(14)
C52 0.111(18) 0.126(19) 0.057(12) -0.062(12) 0.004(10) -0.008(15)

loop_
_atom_type_symbol
_atom_type_description
_atom_type_scat_dispersion_real
_atom_type_scat_dispersion_imag
_atom_type_scat_source
C C 0.0033 0.0016 'International Tables Vol C Tables 4.2.6.8 and 6.1.1.4'
H H 0.0000 0.0000 'International Tables Vol C Tables 4.2.6.8 and 6.1.1.4'
N N 0.0061 0.0033 'International Tables Vol C Tables 4.2.6.8 and 6.1.1.4'
O O 0.0106 0.0060 'International Tables Vol C Tables 4.2.6.8 and 6.1.1.4'
F F 0.0171 0.0103 'International Tables Vol C Tables 4.2.6.8 and 6.1.1.4'
S S 0.1246 0.1234 'International Tables Vol C Tables 4.2.6.8 and 6.1.1.4'

loop_
_geom_angle_atom_site_label_1
_geom_angle_atom_site_label_2
_geom_angle_atom_site_label_3
_geom_angle
_geom_angle_site_symmetry_3
O8 S1 O6 114.6(3) .
O8 S1 O7 115.5(3) .
O6 S1 O7 114.2(3) .
O8 S1 C31 103.1(3) .
O6 S1 C31 103.0(3) .
O7 S1 C31 104.1(3) .
O5 S2 O4 114.2(6) .
O5 S2 O3 116.4(4) .
O4 S2 O3 111.9(5) .
O5 S2 C32 100.9(6) .
O4 S2 C32 102.3(8) .
O3 S2 C32 109.4(7) .
C30 N2 C25 110.5(4) .
C30 N2 C29 110.2(5) .
C25 N2 C29 108.8(4) .
C30 N2 C28 107.6(5) .
C25 N2 C28 112.3(4) .
C29 N2 C28 107.4(4) .
C51 N3 C21 126(2) .
C51 N3 C16 117(2) .
C21 N3 C16 111.3(5) .
C51 N3 C50 123(2) .
C21 N3 C50 53.3(13) .
C16 N3 C50 111.7(11) .
C51 N3 C20 27(2) .
C21 N3 C20 113.5(9) .
C16 N3 C20 109.3(6) .
C50 N3 C20 138.8(11) .
C51 N3 C19 77.1(19) .
C21 N3 C19 109.1(6) .
C16 N3 C19 109.7(5) .
C50 N3 C19 58.7(14) .
C20 N3 C19 103.6(7) .
C51 N3 C49 98(2) .
C21 N3 C49 42.0(11) .
C16 N3 C49 108.1(9) .
C50 N3 C49 94.2(18) .
C20 N3 C49 76.4(13) .
C19 N3 C49 139.6(10) .
C10 C1 C2 118.6(5) .
C10 C1 C22 126.4(5) .
C2 C1 C22 115.0(4) .
C3 C2 C1 123.7(5) .
C3 C2 H99 118.1 .
C1 C2 H99 118.1 .
C2 C3 C4 118.5(5) .
C2 C3 C5 122.4(5) 2_765
C4 C3 C5 119.1(5) 2_765
C3 C4 C5 121.9(5) .
C3 C4 C9 119.5(5) .
C5 C4 C9 118.6(4) .
C6 C5 C4 119.1(5) .
C6 C5 C3 121.9(5) 2_765
C4 C5 C3 119.0(4) 2_765
C5 C6 C7 123.1(5) .
C5 C6 H100 118.5 .
C7 C6 H100 118.5 .
C6 C7 C8 118.9(4) .
C6 C7 C13 115.4(4) .
C8 C7 C13 125.7(5) .
C7 C8 C9 120.0(5) .
C7 C8 C11 121.4(4) .
C9 C8 C11 118.2(5) .
C8 C9 C10 120.8(5) .
C8 C9 C4 120.1(4) .
C10 C9 C4 119.1(4) .
C1 C10 C9 120.4(5) .
C1 C10 C12 121.8(5) .
C9 C10 C12 117.6(5) .
O2 C11 N1 120.2(5) .
O2 C11 C8 122.5(5) .
N1 C11 C8 117.3(4) .
O1 C12 N1 120.1(5) .
O1 C12 C10 121.7(5) .
N1 C12 C10 118.1(5) .
C14 C13 C18 118.2(5) .
C14 C13 C7 123.3(5) .
C18 C13 C7 118.4(5) .
C13 C14 C15 121.0(6) .
C13 C14 H101 119.5 .
C15 C14 H101 119.5 .
C14 C15 C16 118.6(6) .
C14 C15 H102 120.7 .
C16 C15 H102 120.7 .
C17 C16 C15 120.2(5) .
C17 C16 N3 122.5(6) .
C15 C16 N3 117.2(6) .
C16 C17 C18 121.3(6) .
C16 C17 H103 119.3 .
C18 C17 H103 119.3 .
C17 C18 C13 120.6(6) .
C17 C18 H104 119.7 .
C13 C18 H104 119.7 .
N3 C19 H121 109.5 .
N3 C19 H122 109.5 .
N3 C19 H123 109.5 .
N3 C20 H124 109.5 .
N3 C20 H125 109.5 .
N3 C20 H126 109.5 .
N3 C21 H127 109.5 .
N3 C21 H128 109.5 .
N3 C21 H129 109.5 .
C27 C22 C23 119.6(5) .
C27 C22 C1 119.3(5) .
C23 C22 C1 120.9(5) .
C24 C23 C22 119.4(5) .
C24 C23 H105 120.3 .
C22 C23 H105 120.3 .
C25 C24 C23 119.6(5) .
C25 C24 H106 120.2 .
C23 C24 H106 120.2 .
C26 C25 C24 121.1(5) .
C26 C25 N2 120.6(5) .
C24 C25 N2 118.2(5) .
C25 C26 C27 118.9(5) .
C25 C26 H107 120.5 .
C27 C26 H107 120.5 .
C22 C27 C26 121.1(5) .
C22 C27 H108 119.4 .
C26 C27 H108 119.4 .
N2 C28 H78 109.5 .
N2 C28 H79 109.5 .
H78 C28 H79 109.5 .
N2 C28 H80 109.5 .
H78 C28 H80 109.5 .
H79 C28 H80 109.5 .
N2 C29 H81 109.5 .
N2 C29 H82 109.5 .
H81 C29 H82 109.5 .
N2 C29 H83 109.5 .
H81 C29 H83 109.5 .
H82 C29 H83 109.5 .
N2 C30 H84 109.5 .
N2 C30 H85 109.5 .
H84 C30 H85 109.5 .
N2 C30 H86 109.5 .
H84 C30 H86 109.5 .
H85 C30 H86 109.5 .
F5 C31 F4 107.1(5) .
F5 C31 F6 107.9(5) .
F4 C31 F6 105.4(5) .
F5 C31 S1 112.9(4) .
F4 C31 S1 111.5(4) .
F6 C31 S1 111.6(4) .
F7 C32 F9 112(2) .
F7 C32 F8 103.8(15) .
F9 C32 F8 80(3) .
F7 C32 F1 21(2) .
F9 C32 F1 111(3) .
F8 C32 F1 125.2(18) .
F7 C32 F2 103(2) .
F9 C32 F2 21(2) .
F8 C32 F2 101(2) .
F1 C32 F2 96(3) .
F7 C32 F3 87(2) .
F9 C32 F3 122(3) .
F8 C32 F3 41.7(15) .
F1 C32 F3 105(2) .
F2 C32 F3 142(3) .
F7 C32 S2 122.1(19) .
F9 C32 S2 113.9(14) .
F8 C32 S2 117.2(10) .
F1 C32 S2 106.6(18) .
F2 C32 S2 107.0(14) .
F3 C32 S2 97.1(18) .
C43 C40 C34 110(4) .
C43 C40 N1 112(5) .
C34 C40 N1 109(3) .
C43 C40 H46 109.0 .
C34 C40 H46 109.0 .
N1 C40 H46 109.0 .
C40 C34 C52 118(4) .
C40 C34 H68 107.9 .
C52 C34 H68 107.9 .
C40 C34 H69 107.9 .
C52 C34 H69 107.9 .
H68 C34 H69 107.2 .
C11 N1 C12 123.1(4) .
C11 N1 C45 116.2(9) .
C12 N1 C45 120.7(9) .
C11 N1 C40 123(2) .
C12 N1 C40 114(2) .
C45 N1 C40 8(3) .
C42 C45 N1 112.0(17) .
C42 C45 C35 116.0(19) .
N1 C45 C35 111(2) .
C42 C45 H49 105.4 .
N1 C45 H49 105.4 .
C35 C45 H49 105.4 .
C45 C35 C37 114.5(16) .
C45 C35 H50 108.6 .
C37 C35 H50 108.6 .
C45 C35 H51 108.6 .
C37 C35 H51 108.6 .
H50 C35 H51 107.6 .
C42 C36 H142 109.5 .
C42 C36 H143 109.5 .
H142 C36 H143 109.5 .
C42 C36 H144 109.5 .
H142 C36 H144 109.5 .
H143 C36 H144 109.5 .
C35 C37 H148 109.5 .
C35 C37 H149 109.5 .
H148 C37 H149 109.5 .
C35 C37 H150 109.5 .
H148 C37 H150 109.5 .
H149 C37 H150 109.5 .
C36 C42 C45 115(2) .
C36 C42 H76 108.5 .
C45 C42 H76 108.5 .
C36 C42 H77 108.5 .
C45 C42 H77 108.5 .
H76 C42 H77 107.5 .
C40 C43 C46 117(3) .
C40 C43 H63 108.0 .
C46 C43 H63 108.0 .
C40 C43 H64 108.0 .
C46 C43 H64 108.0 .
H63 C43 H64 107.3 .
C43 C46 H115 109.5 .
C43 C46 H116 109.5 .
H115 C46 H116 109.5 .
C43 C46 H117 109.5 .
H115 C46 H117 109.5 .
H116 C46 H117 109.5 .
C48 O9 H114 109.5 .
O9 C48 H145 109.5 .
O9 C48 H146 109.5 .
H145 C48 H146 109.5 .
O9 C48 H147 109.5 .
H145 C48 H147 109.5 .
H146 C48 H147 109.5 .
C32 F8 F9 49.0(11) .
C32 F9 F8 50.8(18) .
N3 C50 H130 109.5 .
N3 C50 H131 109.5 .
N3 C50 H132 109.5 .
N3 C49 H133 109.5 .
N3 C49 H134 109.5 .
N3 C49 H135 109.5 .
N3 C51 H136 109.5 .
N3 C51 H137 109.5 .
N3 C51 H138 109.5 .
C34 C52 H139 109.5 .
C34 C52 H140 109.5 .
H139 C52 H140 109.5 .
C34 C52 H141 109.5 .
H139 C52 H141 109.5 .
H140 C52 H141 109.5 .

loop_
_geom_bond_atom_site_label_1
_geom_bond_atom_site_label_2
_geom_bond_distance
_geom_bond_site_symmetry_2
S1 O8 1.409(5) .
S1 O6 1.428(4) .
S1 O7 1.444(4) .
S1 C31 1.805(6) .
S2 O5 1.413(5) .
S2 O4 1.422(7) .
S2 O3 1.423(6) .
S2 C32 1.750(14) .
F1 C32 1.356(19) .
F2 C32 1.39(3) .
F3 C32 1.51(4) .
F4 C31 1.335(7) .
F5 C31 1.312(7) .
F6 C31 1.338(6) .
O1 C12 1.221(6) .
O2 C11 1.222(6) .
N2 C30 1.495(7) .
N2 C25 1.496(6) .
N2 C29 1.500(8) .
N2 C28 1.512(7) .
N3 C51 1.26(5) .
N3 C21 1.447(9) .
N3 C16 1.481(7) .
N3 C50 1.50(3) .
N3 C20 1.525(15) .
N3 C19 1.574(10) .
N3 C49 1.82(4) .
C1 C10 1.377(7) .
C1 C2 1.409(7) .
C1 C22 1.494(7) .
C2 C3 1.371(7) .
C2 H99 0.9500 .
C3 C4 1.416(7) .
C3 C5 1.457(7) 2_765
C4 C5 1.417(7) .
C4 C9 1.435(7) .
C5 C6 1.382(7) .
C5 C3 1.457(7) 2_765
C6 C7 1.390(7) .
C6 H100 0.9500 .
C7 C8 1.399(7) .
C7 C13 1.487(7) .
C8 C9 1.412(7) .
C8 C11 1.470(7) .
C9 C10 1.429(7) .
C10 C12 1.471(8) .
C11 N1 1.390(7) .
C12 N1 1.390(7) .
C13 C14 1.383(8) .
C13 C18 1.391(8) .
C14 C15 1.395(8) .
C14 H101 0.9500 .
C15 C16 1.414(9) .
C15 H102 0.9500 .
C16 C17 1.327(9) .
C17 C18 1.388(8) .
C17 H103 0.9500 .
C18 H104 0.9500 .
C19 H121 0.9800 .
C19 H122 0.9800 .
C19 H123 0.9800 .
C20 H124 0.9800 .
C20 H125 0.9800 .
C20 H126 0.9800 .
C21 H127 0.9800 .
C21 H128 0.9800 .
C21 H129 0.9800 .
C22 C27 1.363(7) .
C22 C23 1.394(8) .
C23 C24 1.390(7) .
C23 H105 0.9500 .
C24 C25 1.374(8) .
C24 H106 0.9500 .
C25 C26 1.371(8) .
C26 C27 1.385(7) .
C26 H107 0.9500 .
C27 H108 0.9500 .
C28 H78 0.9800 .
C28 H79 0.9800 .
C28 H80 0.9800 .
C29 H81 0.9800 .
C29 H82 0.9800 .
C29 H83 0.9800 .
C30 H84 0.9800 .
C30 H85 0.9800 .
C30 H86 0.9800 .
C32 F7 1.19(3) .
C32 F9 1.306(18) .
C32 F8 1.340(19) .
C40 C43 1.44(6) .
C40 C34 1.48(7) .
C40 N1 1.53(7) .
C40 H46 1.0000 .
C34 C52 1.53(3) .
C34 H68 0.9900 .
C34 H69 0.9900 .
N1 C45 1.48(3) .
C45 C42 1.46(4) .
C45 C35 1.554(19) .
C45 H49 1.0000 .
C35 C37 1.554(18) .
C35 H50 0.9900 .
C35 H51 0.9900 .
C36 C42 1.31(2) .
C36 H142 0.9800 .
C36 H143 0.9800 .
C36 H144 0.9800 .
C37 H148 0.9800 .
C37 H149 0.9800 .
C37 H150 0.9800 .
C42 H76 0.9900 .
C42 H77 0.9900 .
C43 C46 1.454(19) .
C43 H63 0.9900 .
C43 H64 0.9900 .
C46 H115 0.9800 .
C46 H116 0.9800 .
C46 H117 0.9800 .
O9 C48 1.449(18) .
O9 H114 0.8400 .
C48 H145 0.9800 .
C48 H146 0.9800 .
C48 H147 0.9800 .
F8 F9 1.70(4) .
C50 H130 0.9800 .
C50 H131 0.9800 .
C50 H132 0.9800 .
C49 H133 0.9800 .
C49 H134 0.9800 .
C49 H135 0.9800 .
C51 H136 0.9800 .
C51 H137 0.9800 .
C51 H138 0.9800 .
C52 H139 0.9800 .
C52 H140 0.9800 .
C52 H141 0.9800 .

loop_
_geom_torsion_atom_site_label_1
_geom_torsion_atom_site_label_2
_geom_torsion_atom_site_label_3
_geom_torsion_atom_site_label_4
_geom_torsion
_geom_torsion_site_symmetry_1
_geom_torsion_site_symmetry_4
C10 C1 C2 C3 -0.3(10) . .
C22 C1 C2 C3 178.1(6) . .
C1 C2 C3 C4 0.6(10) . .
C1 C2 C3 C5 -176.5(6) . 2_765
C2 C3 C4 C5 -178.6(6) . .
C5 C3 C4 C5 -1.3(10) 2_765 .
C2 C3 C4 C9 2.3(9) . .
C5 C3 C4 C9 179.6(5) 2_765 .
C3 C4 C5 C6 -179.1(6) . .
C9 C4 C5 C6 -0.1(9) . .
C3 C4 C5 C3 1.3(10) . 2_765
C9 C4 C5 C3 -179.6(5) . 2_765
C4 C5 C6 C7 2.6(9) . .
C3 C5 C6 C7 -177.9(6) 2_765 .
C5 C6 C7 C8 -2.3(9) . .
C5 C6 C7 C13 178.3(6) . .
C6 C7 C8 C9 -0.6(9) . .
C13 C7 C8 C9 178.7(6) . .
C6 C7 C8 C11 173.1(6) . .
C13 C7 C8 C11 -7.6(10) . .
C7 C8 C9 C10 -175.0(6) . .
C11 C8 C9 C10 11.2(9) . .
C7 C8 C9 C4 3.0(9) . .
C11 C8 C9 C4 -170.8(6) . .
C3 C4 C9 C8 176.4(6) . .
C5 C4 C9 C8 -2.7(9) . .
C3 C4 C9 C10 -5.5(9) . .
C5 C4 C9 C10 175.4(6) . .
C2 C1 C10 C9 -3.0(9) . .
C22 C1 C10 C9 178.8(6) . .
C2 C1 C10 C12 171.6(6) . .
C22 C1 C10 C12 -6.5(10) . .
C8 C9 C10 C1 -176.0(6) . .
C4 C9 C10 C1 5.9(9) . .
C8 C9 C10 C12 9.0(9) . .
C4 C9 C10 C12 -169.0(6) . .
C7 C8 C11 O2 -14.8(10) . .
C9 C8 C11 O2 158.9(6) . .
C7 C8 C11 N1 163.8(6) . .
C9 C8 C11 N1 -22.4(9) . .
C1 C10 C12 O1 -13.9(10) . .
C9 C10 C12 O1 160.9(6) . .
C1 C10 C12 N1 166.7(6) . .
C9 C10 C12 N1 -18.4(9) . .
C6 C7 C13 C14 122.9(6) . .
C8 C7 C13 C14 -56.4(9) . .
C6 C7 C13 C18 -52.9(8) . .
C8 C7 C13 C18 127.8(7) . .
C18 C13 C14 C15 -0.4(9) . .
C7 C13 C14 C15 -176.3(6) . .
C13 C14 C15 C16 -0.1(9) . .
C14 C15 C16 C17 0.9(9) . .
C14 C15 C16 N3 179.5(5) . .
C51 N3 C16 C17 86(2) . .
C21 N3 C16 C17 -119.7(9) . .
C50 N3 C16 C17 -62.0(16) . .
C20 N3 C16 C17 114.1(9) . .
C19 N3 C16 C17 1.2(8) . .
C49 N3 C16 C17 -164.3(14) . .
C51 N3 C16 C15 -92(2) . .
C21 N3 C16 C15 61.7(9) . .
C50 N3 C16 C15 119.4(16) . .
C20 N3 C16 C15 -64.4(9) . .
C19 N3 C16 C15 -177.4(6) . .
C49 N3 C16 C15 17.1(15) . .
C15 C16 C17 C18 -1.2(10) . .
N3 C16 C17 C18 -179.7(5) . .
C16 C17 C18 C13 0.6(10) . .
C14 C13 C18 C17 0.2(9) . .
C7 C13 C18 C17 176.3(5) . .
C10 C1 C22 C27 124.6(7) . .
C2 C1 C22 C27 -53.6(8) . .
C10 C1 C22 C23 -60.5(9) . .
C2 C1 C22 C23 121.3(6) . .
C27 C22 C23 C24 -3.2(9) . .
C1 C22 C23 C24 -178.1(5) . .
C22 C23 C24 C25 -0.3(9) . .
C23 C24 C25 C26 2.0(9) . .
C23 C24 C25 N2 -178.8(5) . .
C30 N2 C25 C26 -129.3(6) . .
C29 N2 C25 C26 109.5(6) . .
C28 N2 C25 C26 -9.2(7) . .
C30 N2 C25 C24 51.5(7) . .
C29 N2 C25 C24 -69.7(6) . .
C28 N2 C25 C24 171.6(5) . .
C24 C25 C26 C27 -0.2(9) . .
N2 C25 C26 C27 -179.5(5) . .
C23 C22 C27 C26 5.1(9) . .
C1 C22 C27 C26 -180.0(5) . .
C25 C26 C27 C22 -3.3(9) . .
O8 S1 C31 F5 65.0(5) . .
O6 S1 C31 F5 -54.6(5) . .
O7 S1 C31 F5 -174.1(4) . .
O8 S1 C31 F4 -174.4(4) . .
O6 S1 C31 F4 66.1(5) . .
O7 S1 C31 F4 -53.4(5) . .
O8 S1 C31 F6 -56.7(6) . .
O6 S1 C31 F6 -176.3(5) . .
O7 S1 C31 F6 64.3(5) . .
O5 S2 C32 F7 -67(2) . .
O4 S2 C32 F7 51(2) . .
O3 S2 C32 F7 170(2) . .
O5 S2 C32 F9 72(3) . .
O4 S2 C32 F9 -170(2) . .
O3 S2 C32 F9 -51(3) . .
O5 S2 C32 F8 163.1(15) . .
O4 S2 C32 F8 -79.0(17) . .
O3 S2 C32 F8 39.9(17) . .
O5 S2 C32 F1 -51(2) . .
O4 S2 C32 F1 67(2) . .
O3 S2 C32 F1 -174(2) . .
O5 S2 C32 F2 51(2) . .
O4 S2 C32 F2 169(2) . .
O3 S2 C32 F2 -72(2) . .
O5 S2 C32 F3 -158(2) . .
O4 S2 C32 F3 -40(2) . .
O3 S2 C32 F3 78(2) . .
C43 C40 C34 C52 -79(5) . .
N1 C40 C34 C52 159(3) . .
O2 C11 N1 C12 -168.1(6) . .
C8 C11 N1 C12 13.2(9) . .
O2 C11 N1 C45 8.8(14) . .
C8 C11 N1 C45 -169.9(13) . .
O2 C11 N1 C40 14(3) . .
C8 C11 N1 C40 -165(3) . .
O1 C12 N1 C11 -172.3(6) . .
C10 C12 N1 C11 7.1(9) . .
O1 C12 N1 C45 11.0(15) . .
C10 C12 N1 C45 -169.6(13) . .
O1 C12 N1 C40 6(3) . .
C10 C12 N1 C40 -175(2) . .
C43 C40 N1 C11 -67(4) . .
C34 C40 N1 C11 54(5) . .
C43 C40 N1 C12 115(3) . .
C34 C40 N1 C12 -124(3) . .
C43 C40 N1 C45 -30(18) . .
C34 C40 N1 C45 91(21) . .
C11 N1 C45 C42 111.5(14) . .
C12 N1 C45 C42 -71.5(19) . .
C40 N1 C45 C42 -35(20) . .
C11 N1 C45 C35 -116.6(14) . .
C12 N1 C45 C35 60(2) . .
C40 N1 C45 C35 97(21) . .
C42 C45 C35 C37 -81(2) . .
N1 C45 C35 C37 149.4(14) . .
N1 C45 C42 C36 -73(2) . .
C35 C45 C42 C36 158(2) . .
C34 C40 C43 C46 165(3) . .
N1 C40 C43 C46 -74(4) . .
F7 C32 F8 F9 110(3) . .
F1 C32 F8 F9 109(3) . .
F2 C32 F8 F9 4(2) . .
F3 C32 F8 F9 180(3) . .
S2 C32 F8 F9 -111.9(19) . .
F7 C32 F9 F8 -101(2) . .
F1 C32 F9 F8 -124(2) . .
F2 C32 F9 F8 -170(6) . .
F3 C32 F9 F8 0(2) . .
S2 C32 F9 F8 115.6(17) . .
